data_4001959
loop_
_publ_author_name
'Blankenship, Trevor V.'
'Chen, Banghao'
'Latturner, Susan E.'

_publ_section_title
;
 Ca54In13B4--xH23+x: A Complex Metal Subhydride Featuring Ionic and
 Metallic Regions
;
_journal_issue 10
_journal_name_full 'Chemistry of Materials'
_journal_page_first 3202
_journal_paper_doi 10.1021/cm5007982
_journal_volume 26
_journal_year 2014
_chemical_formula_sum 'B4 Ca53 H23 In13'
_chemical_formula_weight 3752.14
_space_group_IT_number 204
_symmetry_cell_setting cubic
_symmetry_space_group_name_Hall '-I 2 2 3'
_symmetry_space_group_name_H-M 'I m -3'
_atom_sites_solution_hydrogens none
_atom_sites_solution_primary direct
_atom_sites_solution_secondary difmap
_audit_creation_method SHELXL-97
_cell_angle_alpha 90.00
_cell_angle_beta 90.00
_cell_angle_gamma 90.00
_cell_formula_units_Z 2
_cell_length_a 16.3608(6)
_cell_length_b 16.3608(6)
_cell_length_c 16.3608(6)
_cell_measurement_temperature 173(2)
_cell_volume 4379.4(3)
_computing_cell_refinement 'Saint (Bruker, 2008)'
_computing_data_collection 'APEX2 (Bruker, 2008)'
_computing_data_reduction 'Saint (Bruker, 2008)'
_computing_structure_refinement 'SHELXL-97 (Sheldrick, 2008)'
_computing_structure_solution 'SHELXS-97 (Sheldrick, 2008)'
_diffrn_ambient_temperature 173(2)
_diffrn_measured_fraction_theta_full 0.981
_diffrn_measured_fraction_theta_max 0.981
_diffrn_measurement_device_type 'Bruker APEX-II CCD area-detector'
_diffrn_radiation_monochromator graphite
_diffrn_radiation_source 'fine-focus sealed tube'
_diffrn_radiation_type MoK\a
_diffrn_radiation_wavelength 0.71073
_diffrn_reflns_av_R_equivalents 0.0236
_diffrn_reflns_av_sigmaI/netI 0.0075
_diffrn_reflns_limit_h_max 21
_diffrn_reflns_limit_h_min -21
_diffrn_reflns_limit_k_max 21
_diffrn_reflns_limit_k_min -21
_diffrn_reflns_limit_l_max 21
_diffrn_reflns_limit_l_min -20
_diffrn_reflns_number 24720
_diffrn_reflns_theta_full 28.22
_diffrn_reflns_theta_max 28.22
_diffrn_reflns_theta_min 1.76
_exptl_absorpt_coefficient_mu 6.467
_exptl_absorpt_correction_T_max 0.879
_exptl_absorpt_correction_T_min 0.792
_exptl_absorpt_correction_type multi-scan
_exptl_absorpt_process_details 'SADABS (Bruker, 2008)'
_exptl_crystal_colour silver
_exptl_crystal_density_diffrn 2.845
_exptl_crystal_density_method 'not measured'
_exptl_crystal_description spheroid
_exptl_crystal_F_000 3526
_exptl_crystal_size_max 0.04
_exptl_crystal_size_mid 0.03
_exptl_crystal_size_min 0.02
_refine_diff_density_max 0.978
_refine_diff_density_min -0.553
_refine_diff_density_rms 0.088
_refine_ls_extinction_coef 0.000020(11)
_refine_ls_extinction_expression Fc^*^=kFc[1+0.001xFc^2^\l^3^/sin(2\q)]^-1/4^
_refine_ls_extinction_method SHELXL
_refine_ls_goodness_of_fit_ref 1.142
_refine_ls_hydrogen_treatment none
_refine_ls_matrix_type full
_refine_ls_number_parameters 62
_refine_ls_number_reflns 988
_refine_ls_number_restraints 1
_refine_ls_restrained_S_all 1.164
_refine_ls_R_factor_all 0.0171
_refine_ls_R_factor_gt 0.0165
_refine_ls_shift/su_max 0.001
_refine_ls_shift/su_mean 0.000
_refine_ls_structure_factor_coef Fsqd
_refine_ls_weighting_details 'calc w=1/[\s^2^(Fo^2^)+(0.0138P)^2^+20.0180P] where P=(Fo^2^+2Fc^2^)/3'
_refine_ls_weighting_scheme calc
_refine_ls_wR_factor_gt 0.0395
_refine_ls_wR_factor_ref 0.0397
_reflns_number_gt 958
_reflns_number_total 988
_reflns_threshold_expression >2sigma(I)
_cod_data_source_file cm5007982_si_002.cif
_cod_data_source_block tb201dCaInBHe
_cod_depositor_comments
;
The following automatic conversions were performed:

'_exptl_absorpt_correction_type' value 'Multi-scan' changed to
'multi-scan' according to
/usr/data/users/saulius/crontab/automatic-downloads/rss-feeds/ACS/lib/dictionaries/cif_core.dic
dictionary named 'cif_core.dic' version 2.4.2 from 2011-04-26.

Automatic conversion script
Id: cif_fix_values 2281 2013-09-26 08:29:07Z andrius 

 Adding full bibliography for 4001958--4001959.cif.
;
_cod_original_sg_symbol_H-M Im-3
_cod_original_formula_sum 'B4 Ca53 He23 In13'
_cod_database_code 4001959

loop_
_symmetry_equiv_pos_as_xyz
'x, y, z'
'-x, -y, z'
'-x, y, -z'
'x, -y, -z'
'z, x, y'
'z, -x, -y'
'-z, -x, y'
'-z, x, -y'
'y, z, x'
'-y, z, -x'
'y, -z, -x'
'-y, -z, x'
'x+1/2, y+1/2, z+1/2'
'-x+1/2, -y+1/2, z+1/2'
'-x+1/2, y+1/2, -z+1/2'
'x+1/2, -y+1/2, -z+1/2'
'z+1/2, x+1/2, y+1/2'
'z+1/2, -x+1/2, -y+1/2'
'-z+1/2, -x+1/2, y+1/2'
'-z+1/2, x+1/2, -y+1/2'
'y+1/2, z+1/2, x+1/2'
'-y+1/2, z+1/2, -x+1/2'
'y+1/2, -z+1/2, -x+1/2'
'-y+1/2, -z+1/2, x+1/2'
'-x, -y, -z'
'x, y, -z'
'x, -y, z'
'-x, y, z'
'-z, -x, -y'
'-z, x, y'
'z, x, -y'
'z, -x, y'
'-y, -z, -x'
'y, -z, x'
'-y, z, x'
'y, z, -x'
'-x+1/2, -y+1/2, -z+1/2'
'x+1/2, y+1/2, -z+1/2'
'x+1/2, -y+1/2, z+1/2'
'-x+1/2, y+1/2, z+1/2'
'-z+1/2, -x+1/2, -y+1/2'
'-z+1/2, x+1/2, y+1/2'
'z+1/2, x+1/2, -y+1/2'
'z+1/2, -x+1/2, y+1/2'
'-y+1/2, -z+1/2, -x+1/2'
'y+1/2, -z+1/2, x+1/2'
'-y+1/2, z+1/2, x+1/2'
'y+1/2, z+1/2, -x+1/2'

loop_
_atom_site_label
_atom_site_type_symbol
_atom_site_fract_x
_atom_site_fract_y
_atom_site_fract_z
_atom_site_U_iso_or_equiv
_atom_site_adp_type
_atom_site_occupancy
_atom_site_symmetry_multiplicity
_atom_site_calc_flag
_atom_site_refinement_flags
In1 In 0.0000 0.0000 0.0000 0.01132(15) Uani 1 24 d S
In2 In 0.0000 0.209286(14) 0.338031(14) 0.01563(9) Uani 1 2 d S
Ca1 Ca 0.0000 0.10896(4) 0.17264(4) 0.01612(14) Uani 1 2 d S
Ca2 Ca 0.0000 0.0000 0.35830(6) 0.01670(19) Uani 1 4 d S
Ca3 Ca 0.18401(3) 0.11348(3) 0.29807(3) 0.02317(13) Uani 1 1 d .
Ca4 Ca 0.0000 0.39805(12) 0.3819(2) 0.0388(9) Uani 0.568(6) 2 d SP
Ca5 Ca 0.0000 0.3222(3) 0.5000 0.0282(12) Uani 0.282(4) 4 d SP
Ca6 Ca 0.0000 0.4078(3) 0.3214(8) 0.041(3) Uani 0.181(6) 2 d SP
H1 H- 0.1471(7) 0.1471(7) 0.1471(7) 0.048(5) Uani 1 3 d S
H2 H- 0.0889(13) 0.0000 0.2353(13) 0.082(6) Uani 1 2 d S
B3 B 0.2500 0.2500 0.2500 0.024(4) Uani 0.41(6) 6 d SP
H3 H- 0.2500 0.2500 0.2500 0.024(4) Uani 0.59(6) 6 d SP
H4 H- 0.0000 0.0000 0.5000 0.014(4) Uani 1 8 d S

loop_
_atom_site_aniso_label
_atom_site_aniso_U_11
_atom_site_aniso_U_22
_atom_site_aniso_U_33
_atom_site_aniso_U_23
_atom_site_aniso_U_13
_atom_site_aniso_U_12
In1 0.01132(15) 0.01132(15) 0.01132(15) 0.000 0.000 0.000
In2 0.01908(13) 0.01487(12) 0.01294(12) 0.00075(8) 0.000 0.000
Ca1 0.0163(3) 0.0166(3) 0.0154(3) -0.0003(2) 0.000 0.000
Ca2 0.0141(4) 0.0125(4) 0.0235(5) 0.000 0.000 0.000
Ca3 0.0167(2) 0.0207(2) 0.0321(3) -0.0055(2) 0.0050(2) 0.00161(19)
Ca4 0.0124(7) 0.0340(9) 0.070(2) -0.0255(10) 0.000 0.000
Ca5 0.0091(17) 0.040(2) 0.036(2) 0.000 0.000 0.000
Ca6 0.009(2) 0.021(2) 0.093(9) -0.007(3) 0.000 0.000
H1 0.048(5) 0.048(5) 0.048(5) 0.003(5) 0.003(5) 0.003(5)
H2 0.078(14) 0.091(15) 0.078(14) 0.000 0.010(12) 0.000
B3 0.024(4) 0.024(4) 0.024(4) 0.002(3) 0.002(3) 0.002(3)
H3 0.024(4) 0.024(4) 0.024(4) 0.002(3) 0.002(3) 0.002(3)
H4 0.013(10) 0.018(11) 0.011(10) 0.000 0.000 0.000

loop_
_atom_type_symbol
_atom_type_description
_atom_type_scat_dispersion_real
_atom_type_scat_dispersion_imag
_atom_type_scat_source
H- H- 0.0000 0.0000 'International Tables Vol C Tables 4.2.6.8 and 6.1.1.4'
B B 0.0013 0.0007 'International Tables Vol C Tables 4.2.6.8 and 6.1.1.4'
Ca Ca 0.2262 0.3064 'International Tables Vol C Tables 4.2.6.8 and 6.1.1.4'
In In -0.7276 1.3100 'International Tables Vol C Tables 4.2.6.8 and 6.1.1.4'

loop_
_geom_angle_atom_site_label_1
_geom_angle_atom_site_label_2
_geom_angle_atom_site_label_3
_geom_angle
_geom_angle_site_symmetry_1
_geom_angle_site_symmetry_3
Ca1 In1 Ca1 180.00(2) . 25
Ca1 In1 Ca1 116.831(5) . 33
Ca1 In1 Ca1 63.169(5) 25 33
Ca1 In1 Ca1 63.169(5) . 9
Ca1 In1 Ca1 116.831(5) 25 9
Ca1 In1 Ca1 180.00(2) 33 9
Ca1 In1 Ca1 116.831(5) . 29
Ca1 In1 Ca1 63.169(5) 25 29
Ca1 In1 Ca1 63.169(5) 33 29
Ca1 In1 Ca1 116.831(5) 9 29
Ca1 In1 Ca1 63.169(5) . 5
Ca1 In1 Ca1 116.831(5) 25 5
Ca1 In1 Ca1 116.831(5) 33 5
Ca1 In1 Ca1 63.169(5) 9 5
Ca1 In1 Ca1 180.00(2) 29 5
Ca1 In1 Ca1 116.831(5) . 34
Ca1 In1 Ca1 63.169(5) 25 34
Ca1 In1 Ca1 64.52(2) 33 34
Ca1 In1 Ca1 115.48(2) 9 34
Ca1 In1 Ca1 116.831(5) 29 34
Ca1 In1 Ca1 63.169(5) 5 34
Ca1 In1 Ca1 116.831(5) . 6
Ca1 In1 Ca1 63.169(5) 25 6
Ca1 In1 Ca1 116.831(5) 33 6
Ca1 In1 Ca1 63.169(5) 9 6
Ca1 In1 Ca1 115.48(2) 29 6
Ca1 In1 Ca1 64.52(2) 5 6
Ca1 In1 Ca1 63.169(5) 34 6
Ca1 In1 Ca1 63.169(5) . 30
Ca1 In1 Ca1 116.831(5) 25 30
Ca1 In1 Ca1 63.169(5) 33 30
Ca1 In1 Ca1 116.831(5) 9 30
Ca1 In1 Ca1 64.52(2) 29 30
Ca1 In1 Ca1 115.48(2) 5 30
Ca1 In1 Ca1 116.831(5) 34 30
Ca1 In1 Ca1 180.00(2) 6 30
Ca1 In1 Ca1 115.48(2) . 26
Ca1 In1 Ca1 64.52(2) 25 26
Ca1 In1 Ca1 116.831(5) 33 26
Ca1 In1 Ca1 63.169(5) 9 26
Ca1 In1 Ca1 63.169(5) 29 26
Ca1 In1 Ca1 116.831(5) 5 26
Ca1 In1 Ca1 116.831(5) 34 26
Ca1 In1 Ca1 63.169(5) 6 26
Ca1 In1 Ca1 116.831(5) 30 26
Ca1 In1 Ca1 64.52(2) . 2
Ca1 In1 Ca1 115.48(2) 25 2
Ca1 In1 Ca1 63.169(5) 33 2
Ca1 In1 Ca1 116.831(5) 9 2
Ca1 In1 Ca1 116.831(5) 29 2
Ca1 In1 Ca1 63.169(5) 5 2
Ca1 In1 Ca1 63.169(5) 34 2
Ca1 In1 Ca1 116.831(5) 6 2
Ca1 In1 Ca1 63.169(5) 30 2
Ca1 In1 Ca1 180.00(2) 26 2
Ca1 In1 Ca1 63.169(5) . 10
Ca1 In1 Ca1 116.831(5) 25 10
Ca1 In1 Ca1 115.48(2) 33 10
Ca1 In1 Ca1 64.52(2) 9 10
Ca1 In1 Ca1 63.169(5) 29 10
Ca1 In1 Ca1 116.831(5) 5 10
Ca1 In1 Ca1 180.00(2) 34 10
Ca1 In1 Ca1 116.831(5) 6 10
Ca1 In1 Ca1 63.169(5) 30 10
Ca1 In1 Ca1 63.169(5) 26 10
Ca1 In1 Ca1 116.831(5) 2 10
Ca6 In2 Ca6 58.45(16) 45 46_455
Ca6 In2 Ca1 130.5(2) 45 .
Ca6 In2 Ca1 130.5(2) 46_455 .
Ca6 In2 Ca4 87.95(19) 45 .
Ca6 In2 Ca4 87.95(19) 46_455 .
Ca1 In2 Ca4 134.32(7) . .
Ca6 In2 Ca5 52.4(2) 45 .
Ca6 In2 Ca5 52.4(2) 46_455 .
Ca1 In2 Ca5 176.36(7) . .
Ca4 In2 Ca5 42.04(9) . .
Ca6 In2 Ca6 103.50(4) 45 .
Ca6 In2 Ca6 103.50(4) 46_455 .
Ca1 In2 Ca6 116.5(2) . .
Ca4 In2 Ca6 17.87(17) . .
Ca5 In2 Ca6 59.9(2) . .
Ca6 In2 Ca2 75.9(2) 45 .
Ca6 In2 Ca2 75.9(2) 46_455 .
Ca1 In2 Ca2 64.29(2) . .
Ca4 In2 Ca2 161.39(7) . .
Ca5 In2 Ca2 119.34(7) . .
Ca6 In2 Ca2 179.3(2) . .
Ca6 In2 Ca3 163.2(2) 45 35
Ca6 In2 Ca3 115.59(11) 46_455 35
Ca1 In2 Ca3 66.042(14) . 35
Ca4 In2 Ca3 75.83(6) . 35
Ca5 In2 Ca3 111.00(5) . 35
Ca6 In2 Ca3 61.29(18) . 35
Ca2 In2 Ca3 119.300(17) . 35
Ca6 In2 Ca3 115.59(11) 45 9
Ca6 In2 Ca3 163.2(2) 46_455 9
Ca1 In2 Ca3 66.042(14) . 9
Ca4 In2 Ca3 75.83(6) . 9
Ca5 In2 Ca3 111.00(5) . 9
Ca6 In2 Ca3 61.29(18) . 9
Ca2 In2 Ca3 119.300(17) . 9
Ca3 In2 Ca3 65.100(18) 35 9
Ca6 In2 Ca3 120.91(16) 45 28
Ca6 In2 Ca3 70.32(13) 46_455 28
Ca1 In2 Ca3 66.615(11) . 28
Ca4 In2 Ca3 118.982(11) . 28
Ca5 In2 Ca3 114.49(2) . 28
Ca6 In2 Ca3 115.86(6) . 28
Ca2 In2 Ca3 64.333(10) . 28
Ca3 In2 Ca3 65.428(18) 35 28
Ca3 In2 Ca3 121.425(15) 9 28
Ca6 In2 Ca3 70.32(13) 45 .
Ca6 In2 Ca3 120.91(16) 46_455 .
Ca1 In2 Ca3 66.615(11) . .
Ca4 In2 Ca3 118.982(11) . .
Ca5 In2 Ca3 114.49(2) . .
Ca6 In2 Ca3 115.86(6) . .
Ca2 In2 Ca3 64.333(10) . .
Ca3 In2 Ca3 121.425(15) 35 .
Ca3 In2 Ca3 65.427(18) 9 .
Ca3 In2 Ca3 121.141(19) 28 .
Ca6 In2 Ca4 16.30(19) 45 45
Ca6 In2 Ca4 60.65(10) 46_455 45
Ca1 In2 Ca4 115.48(5) . 45
Ca4 In2 Ca4 104.241(13) . 45
Ca5 In2 Ca4 67.61(8) . 45
Ca6 In2 Ca4 119.49(15) . 45
Ca2 In2 Ca4 59.88(5) . 45
Ca3 In2 Ca4 176.16(3) 35 45
Ca3 In2 Ca4 118.70(3) 9 45
Ca3 In2 Ca4 111.61(3) 28 45
Ca3 In2 Ca4 62.01(4) . 45
H2 Ca1 H2 144.6(4) 9 2
H2 Ca1 H2 144.6(4) 9 .
H2 Ca1 H2 70.5(8) 2 .
H2 Ca1 H1 72.671(16) 9 .
H2 Ca1 H1 142.5(4) 2 .
H2 Ca1 H1 72.0(4) . .
H2 Ca1 H1 72.671(16) 9 28
H2 Ca1 H1 72.0(4) 2 28
H2 Ca1 H1 142.5(4) . 28
H1 Ca1 H1 145.34(3) . 28
H2 Ca1 In2 92.3(5) 9 .
H2 Ca1 In2 91.1(4) 2 .
H2 Ca1 In2 91.1(4) . .
H1 Ca1 In2 90.8(3) . .
H1 Ca1 In2 90.8(3) 28 .
H2 Ca1 In1 88.7(5) 9 .
H2 Ca1 In1 88.1(4) 2 .
H2 Ca1 In1 88.1(4) . .
H1 Ca1 In1 89.5(3) . .
H1 Ca1 In1 89.5(3) 28 .
In2 Ca1 In1 178.98(2) . .
H2 Ca1 Ca1 105.1(3) 9 30
H2 Ca1 Ca1 45.1(5) 2 30
H2 Ca1 Ca1 103.1(3) . 30
H1 Ca1 Ca1 147.9(3) . 30
H1 Ca1 Ca1 46.0(2) 28 30
In2 Ca1 Ca1 121.254(11) . 30
In1 Ca1 Ca1 58.416(3) . 30
H2 Ca1 Ca1 105.1(3) 9 5
H2 Ca1 Ca1 103.1(3) 2 5
H2 Ca1 Ca1 45.1(5) . 5
H1 Ca1 Ca1 46.0(2) . 5
H1 Ca1 Ca1 147.9(3) 28 5
In2 Ca1 Ca1 121.254(11) . 5
In1 Ca1 Ca1 58.416(3) . 5
Ca1 Ca1 Ca1 107.665(7) 30 5
H2 Ca1 Ca1 46.0(3) 9 10
H2 Ca1 Ca1 104.2(5) 2 10
H2 Ca1 Ca1 146.5(4) . 10
H1 Ca1 Ca1 106.18(19) . 10
H1 Ca1 Ca1 46.0(2) 28 10
In2 Ca1 Ca1 122.398(16) . 10
In1 Ca1 Ca1 58.416(3) . 10
Ca1 Ca1 Ca1 60.0 30 10
Ca1 Ca1 Ca1 108.826(17) 5 10
H2 Ca1 Ca1 46.0(3) 9 9
H2 Ca1 Ca1 146.5(4) 2 9
H2 Ca1 Ca1 104.2(5) . 9
H1 Ca1 Ca1 46.0(2) . 9
H1 Ca1 Ca1 106.18(19) 28 9
In2 Ca1 Ca1 122.398(16) . 9
In1 Ca1 Ca1 58.416(3) . 9
Ca1 Ca1 Ca1 108.826(17) 30 9
Ca1 Ca1 Ca1 60.0 5 9
Ca1 Ca1 Ca1 61.27(3) 10 9
H2 Ca1 Ca2 154.0(5) 9 .
H2 Ca1 Ca2 44.8(5) 2 .
H2 Ca1 Ca2 44.8(5) . .
H1 Ca1 Ca2 105.57(16) . .
H1 Ca1 Ca2 105.57(16) 28 .
In2 Ca1 Ca2 61.648(15) . .
In1 Ca1 Ca2 117.33(2) . .
Ca1 Ca1 Ca2 89.94(2) 30 .
Ca1 Ca1 Ca2 89.94(2) 5 .
Ca1 Ca1 Ca2 147.882(18) 10 .
Ca1 Ca1 Ca2 147.882(18) 9 .
H4 Ca2 H2 144.2(5) . 2
H4 Ca2 H2 144.2(5) . .
H2 Ca2 H2 71.7(10) 2 .
H4 Ca2 In2 95.531(17) . .
H2 Ca2 In2 85.52(3) 2 .
H2 Ca2 In2 85.52(3) . .
H4 Ca2 In2 95.532(17) . 2
H2 Ca2 In2 85.52(3) 2 2
H2 Ca2 In2 85.52(3) . 2
In2 Ca2 In2 168.94(3) . 2
H4 Ca2 Ca4 47.75(3) . 45
H2 Ca2 Ca4 145.92(6) 2 45
H2 Ca2 Ca4 105.2(4) . 45
In2 Ca2 Ca4 60.47(6) . 45
In2 Ca2 Ca4 128.50(6) 2 45
H4 Ca2 Ca4 47.75(3) . 46_455
H2 Ca2 Ca4 105.2(4) 2 46_455
H2 Ca2 Ca4 145.92(6) . 46_455
In2 Ca2 Ca4 60.47(6) . 46_455
In2 Ca2 Ca4 128.50(6) 2 46_455
Ca4 Ca2 Ca4 57.86(9) 45 46_455
H4 Ca2 Ca4 47.75(3) . 22_545
H2 Ca2 Ca4 145.92(6) 2 22_545
H2 Ca2 Ca4 105.2(4) . 22_545
In2 Ca2 Ca4 128.50(6) . 22_545
In2 Ca2 Ca4 60.47(6) 2 22_545
Ca4 Ca2 Ca4 68.16(11) 45 22_545
Ca4 Ca2 Ca4 95.51(6) 46_455 22_545
H4 Ca2 Ca4 47.75(3) . 21_445
H2 Ca2 Ca4 105.2(4) 2 21_445
H2 Ca2 Ca4 145.92(6) . 21_445
In2 Ca2 Ca4 128.50(6) . 21_445
In2 Ca2 Ca4 60.47(6) 2 21_445
Ca4 Ca2 Ca4 95.51(6) 45 21_445
Ca4 Ca2 Ca4 68.16(11) 46_455 21_445
Ca4 Ca2 Ca4 57.86(9) 22_545 21_445
H4 Ca2 Ca1 149.591(14) . 2
H2 Ca2 Ca1 45.6(3) 2 2
H2 Ca2 Ca1 45.6(3) . 2
In2 Ca2 Ca1 114.88(3) . 2
In2 Ca2 Ca1 54.060(14) 2 2
Ca4 Ca2 Ca1 149.71(3) 45 2
Ca4 Ca2 Ca1 149.71(3) 46_455 2
Ca4 Ca2 Ca1 107.23(4) 22_545 2
Ca4 Ca2 Ca1 107.23(4) 21_445 2
H4 Ca2 Ca1 149.592(14) . .
H2 Ca2 Ca1 45.6(3) 2 .
H2 Ca2 Ca1 45.6(3) . .
In2 Ca2 Ca1 54.061(14) . .
In2 Ca2 Ca1 114.88(3) 2 .
Ca4 Ca2 Ca1 107.23(4) 45 .
Ca4 Ca2 Ca1 107.23(4) 46_455 .
Ca4 Ca2 Ca1 149.71(3) 22_545 .
Ca4 Ca2 Ca1 149.71(3) 21_445 .
Ca1 Ca2 Ca1 60.82(3) 2 .
H4 Ca2 Ca3 105.567(18) . 2
H2 Ca2 Ca3 45.8(4) 2 2
H2 Ca2 Ca3 105.2(4) . 2
In2 Ca2 Ca3 118.519(13) . 2
In2 Ca2 Ca3 58.050(9) 2 2
Ca4 Ca2 Ca3 149.36(4) 45 2
Ca4 Ca2 Ca3 93.85(5) 46_455 2
Ca4 Ca2 Ca3 107.08(6) 22_545 2
Ca4 Ca2 Ca3 60.03(2) 21_445 2
Ca1 Ca2 Ca3 60.831(14) 2 2
Ca1 Ca2 Ca3 91.40(2) . 2
H1 Ca3 B3 68.2(3) . .
H1 Ca3 H2 69.0(5) . .
B3 Ca3 H2 137.1(4) . .
H1 Ca3 Ca6 139.88(12) . 5
B3 Ca3 Ca6 110.57(15) . 5
H2 Ca3 Ca6 102.1(3) . 5
H1 Ca3 In2 83.31(3) . 5
B3 Ca3 In2 91.811(14) . 5
H2 Ca3 In2 83.6(4) . 5
Ca6 Ca3 In2 56.59(12) 5 5
H1 Ca3 In2 83.20(3) . .
B3 Ca3 In2 91.679(15) . .
H2 Ca3 In2 83.0(4) . .
Ca6 Ca3 In2 135.94(14) 5 .
In2 Ca3 In2 163.67(2) 5 .
H1 Ca3 Ca4 141.95(9) . 45
B3 Ca3 Ca4 114.70(5) . 45
H2 Ca3 Ca4 98.9(5) . 45
Ca6 Ca3 Ca4 76.89(12) 5 45
In2 Ca3 Ca4 132.54(6) 5 45
In2 Ca3 Ca4 59.16(5) . 45
H1 Ca3 Ca1 44.2(3) . 5
B3 Ca3 Ca1 101.748(18) . 5
H2 Ca3 Ca1 43.3(5) . 5
Ca6 Ca3 Ca1 101.77(7) 5 5
In2 Ca3 Ca1 53.176(13) 5 5
In2 Ca3 Ca1 110.498(18) . 5
Ca4 Ca3 Ca1 141.69(4) 45 5
H1 Ca3 Ca3 101.8(3) . 45
B3 Ca3 Ca3 45.822(9) . 45
H2 Ca3 Ca3 148.6(4) . 45
Ca6 Ca3 Ca3 64.80(15) 5 45
In2 Ca3 Ca3 65.268(10) 5 45
In2 Ca3 Ca3 126.823(17) . 45
Ca4 Ca3 Ca3 105.10(3) 45 45
Ca1 Ca3 Ca3 108.738(17) 5 45
H1 Ca3 Ca3 101.8(3) . 41
B3 Ca3 Ca3 45.822(9) . 41
H2 Ca3 Ca3 148.0(4) . 41
Ca6 Ca3 Ca3 103.48(7) 5 41
In2 Ca3 Ca3 126.896(17) 5 41
In2 Ca3 Ca3 65.211(11) . 41
Ca4 Ca3 Ca3 68.99(5) 45 41
Ca1 Ca3 Ca3 144.603(14) 5 41
Ca3 Ca3 Ca3 61.94(2) 45 41
H1 Ca3 Ca1 43.8(2) . .
B3 Ca3 Ca1 100.951(19) . .
H2 Ca3 Ca1 43.7(3) . .
Ca6 Ca3 Ca1 145.76(11) 5 .
In2 Ca3 Ca1 110.813(18) 5 .
In2 Ca3 Ca1 52.858(12) . .
Ca4 Ca3 Ca1 102.19(3) 45 .
Ca1 Ca3 Ca1 57.64(2) 5 .
Ca3 Ca3 Ca1 143.920(16) 45 .
Ca3 Ca3 Ca1 108.057(17) 41 .
Ca6 Ca4 Ca5 156.4(4) . .
Ca6 Ca4 H4 130.1(4) . 17_455
Ca5 Ca4 H4 73.52(14) . 17_455
Ca6 Ca4 In2 86.0(3) . .
Ca5 Ca4 In2 70.36(11) . .
H4 Ca4 In2 143.89(14) 17_455 .
Ca6 Ca4 Ca6 63.6(3) . 2_565
Ca5 Ca4 Ca6 140.02(19) . 2_565
H4 Ca4 Ca6 66.5(2) 17_455 2_565
In2 Ca4 Ca6 149.62(14) . 2_565
Ca6 Ca4 Ca4 80.9(3) . 2_565
Ca5 Ca4 Ca4 122.72(10) . 2_565
H4 Ca4 Ca4 49.20(8) 17_455 2_565
In2 Ca4 Ca4 166.92(7) . 2_565
Ca6 Ca4 Ca4 17.30(18) 2_565 2_565
Ca6 Ca4 Ca2 118.5(2) . 41
Ca5 Ca4 Ca2 77.88(10) . 41
H4 Ca4 Ca2 42.25(3) 17_455 41
In2 Ca4 Ca2 126.73(7) . 41
Ca6 Ca4 Ca2 72.83(16) 2_565 41
Ca4 Ca4 Ca2 61.07(4) 2_565 41
Ca6 Ca4 Ca2 118.5(2) . 17_455
Ca5 Ca4 Ca2 77.88(10) . 17_455
H4 Ca4 Ca2 42.25(3) 17_455 17_455
In2 Ca4 Ca2 126.73(7) . 17_455
Ca6 Ca4 Ca2 72.83(16) 2_565 17_455
Ca4 Ca4 Ca2 61.07(4) 2_565 17_455
Ca2 Ca4 Ca2 84.49(6) 41 17_455
Ca6 Ca4 In2 59.94(18) . 41
Ca5 Ca4 In2 128.45(6) . 41
H4 Ca4 In2 90.65(4) 17_455 41
In2 Ca4 In2 111.78(5) . 41
Ca6 Ca4 In2 54.05(5) 2_565 41
Ca4 Ca4 In2 61.26(2) 2_565 41
Ca2 Ca4 In2 59.651(19) 41 41
Ca2 Ca4 In2 121.47(5) 17_455 41
Ca6 Ca4 In2 59.94(18) . 18_455
Ca5 Ca4 In2 128.45(6) . 18_455
H4 Ca4 In2 90.65(4) 17_455 18_455
In2 Ca4 In2 111.78(5) . 18_455
Ca6 Ca4 In2 54.05(5) 2_565 18_455
Ca4 Ca4 In2 61.26(2) 2_565 18_455
Ca2 Ca4 In2 121.47(5) 41 18_455
Ca2 Ca4 In2 59.651(19) 17_455 18_455
In2 Ca4 In2 99.64(9) 41 18_455
Ca6 Ca4 Ca3 94.62(12) . 18_455
Ca5 Ca4 Ca3 77.22(6) . 18_455
H4 Ca4 Ca3 103.29(6) 17_455 18_455
In2 Ca4 Ca3 68.79(3) . 18_455
Ca6 Ca4 Ca3 111.45(4) 2_565 18_455
Ca4 Ca4 Ca3 112.11(3) 2_565 18_455
Ca2 Ca4 Ca3 142.46(10) 41 18_455
Ca2 Ca4 Ca3 63.09(2) 17_455 18_455
In2 Ca4 Ca3 153.87(11) 41 18_455
In2 Ca4 Ca3 58.833(16) 18_455 18_455
Ca6 Ca4 Ca3 94.62(12) . 41
Ca5 Ca4 Ca3 77.22(6) . 41
H4 Ca4 Ca3 103.29(6) 17_455 41
In2 Ca4 Ca3 68.79(3) . 41
Ca6 Ca4 Ca3 111.45(4) 2_565 41
Ca4 Ca4 Ca3 112.11(3) 2_565 41
Ca2 Ca4 Ca3 63.09(2) 41 41
Ca2 Ca4 Ca3 142.46(10) 17_455 41
In2 Ca4 Ca3 58.833(16) 41 41
In2 Ca4 Ca3 153.87(11) 18_455 41
Ca3 Ca4 Ca3 135.71(7) 18_455 41
Ca4 Ca5 Ca4 114.6(2) . 26_556
Ca4 Ca5 Ca6 117.05(9) . 46_455
Ca4 Ca5 Ca6 117.05(9) 26_556 46_455
Ca4 Ca5 Ca6 117.05(9) . 45
Ca4 Ca5 Ca6 117.05(9) 26_556 45
Ca6 Ca5 Ca6 65.4(3) 46_455 45
Ca4 Ca5 H4 57.28(10) . 17_455
Ca4 Ca5 H4 57.28(10) 26_556 17_455
Ca6 Ca5 H4 147.29(16) 46_455 17_455
Ca6 Ca5 H4 147.29(16) 45 17_455
Ca4 Ca5 In2 67.59(5) . .
Ca4 Ca5 In2 177.84(17) 26_556 .
Ca6 Ca5 In2 61.24(9) 46_455 .
Ca6 Ca5 In2 61.24(9) 45 .
H4 Ca5 In2 124.88(7) 17_455 .
Ca4 Ca5 In2 177.84(17) . 26_556
Ca4 Ca5 In2 67.59(5) 26_556 26_556
Ca6 Ca5 In2 61.24(9) 46_455 26_556
Ca6 Ca5 In2 61.24(9) 45 26_556
H4 Ca5 In2 124.87(7) 17_455 26_556
In2 Ca5 In2 110.25(13) . 26_556
Ca4 Ca5 Ca6 7.11(12) . .
Ca4 Ca5 Ca6 121.7(2) 26_556 .
Ca6 Ca5 Ca6 111.32(14) 46_455 .
Ca6 Ca5 Ca6 111.32(14) 45 .
H4 Ca5 Ca6 64.39(14) 17_455 .
In2 Ca5 Ca6 60.48(12) . .
In2 Ca5 Ca6 170.73(18) 26_556 .
Ca4 Ca5 Ca6 121.7(2) . 26_556
Ca4 Ca5 Ca6 7.11(12) 26_556 26_556
Ca6 Ca5 Ca6 111.33(14) 46_455 26_556
Ca6 Ca5 Ca6 111.33(14) 45 26_556
H4 Ca5 Ca6 64.39(14) 17_455 26_556
In2 Ca5 Ca6 170.73(18) . 26_556
In2 Ca5 Ca6 60.48(12) 26_556 26_556
Ca6 Ca5 Ca6 128.8(3) . 26_556
Ca4 Ca5 Ca2 64.99(9) . 41
Ca4 Ca5 Ca2 64.99(9) 26_556 41
Ca6 Ca5 Ca2 174.16(18) 46_455 41
Ca6 Ca5 Ca2 108.74(16) 45 41
H4 Ca5 Ca2 38.55(4) 17_455 41
In2 Ca5 Ca2 116.56(3) . 41
In2 Ca5 Ca2 116.56(3) 26_556 41
Ca6 Ca5 Ca2 70.24(11) . 41
Ca6 Ca5 Ca2 70.24(11) 26_556 41
Ca4 Ca5 Ca2 64.99(9) . 17_455
Ca4 Ca5 Ca2 64.99(9) 26_556 17_455
Ca6 Ca5 Ca2 108.74(16) 46_455 17_455
Ca6 Ca5 Ca2 174.16(18) 45 17_455
H4 Ca5 Ca2 38.55(4) 17_455 17_455
In2 Ca5 Ca2 116.56(3) . 17_455
In2 Ca5 Ca2 116.56(3) 26_556 17_455
Ca6 Ca5 Ca2 70.24(11) . 17_455
Ca6 Ca5 Ca2 70.24(11) 26_556 17_455
Ca2 Ca5 Ca2 77.10(9) 41 17_455
Ca4 Ca5 Ca4 118.92(9) . 46_455
Ca4 Ca5 Ca4 118.92(9) 26_556 46_455
Ca6 Ca5 Ca4 6.17(16) 46_455 46_455
Ca6 Ca5 Ca4 59.26(18) 45 46_455
H4 Ca5 Ca4 153.45(4) 17_455 46_455
In2 Ca5 Ca4 59.24(7) . 46_455
In2 Ca5 Ca4 59.24(7) 26_556 46_455
Ca6 Ca5 Ca4 112.75(12) . 46_455
Ca6 Ca5 Ca4 112.75(12) 26_556 46_455
Ca2 Ca5 Ca4 168.00(8) 41 46_455
Ca2 Ca5 Ca4 114.90(3) 17_455 46_455
Ca4 Ca6 Ca5 156.4(5) . 41
Ca4 Ca6 Ca6 99.1(3) . 2_565
Ca5 Ca6 Ca6 57.29(16) 41 2_565
Ca4 Ca6 In2 103.8(3) . 41
Ca5 Ca6 In2 66.38(17) 41 41
Ca6 Ca6 In2 60.77(8) 2_565 41
Ca4 Ca6 In2 103.8(3) . 18_455
Ca5 Ca6 In2 66.38(17) 41 18_455
Ca6 Ca6 In2 60.77(8) 2_565 18_455
In2 Ca6 In2 118.1(2) 41 18_455
Ca4 Ca6 Ca5 16.5(2) . .
Ca5 Ca6 Ca5 172.9(3) 41 .
Ca6 Ca6 Ca5 115.61(14) 2_565 .
In2 Ca6 Ca5 111.0(3) 41 .
In2 Ca6 Ca5 111.0(3) 18_455 .
Ca4 Ca6 In2 76.1(3) . .
Ca5 Ca6 In2 127.5(4) 41 .
Ca6 Ca6 In2 175.2(2) 2_565 .
In2 Ca6 In2 120.01(8) 41 .
In2 Ca6 In2 120.01(8) 18_455 .
Ca5 Ca6 In2 59.61(17) . .
Ca4 Ca6 H4 36.4(3) . 17_455
Ca5 Ca6 H4 119.97(17) 41 17_455
Ca6 Ca6 H4 62.68(13) 2_565 17_455
In2 Ca6 H4 85.43(17) 41 17_455
In2 Ca6 H4 85.43(17) 18_455 17_455
Ca5 Ca6 H4 52.9(2) . 17_455
In2 Ca6 H4 112.5(3) . 17_455
Ca4 Ca6 Ca4 81.8(4) . 2_565
Ca5 Ca6 Ca4 74.58(13) 41 2_565
Ca6 Ca6 Ca4 17.30(18) 2_565 2_565
In2 Ca6 Ca4 65.30(9) 41 2_565
In2 Ca6 Ca4 65.30(9) 18_455 2_565
Ca5 Ca6 Ca4 98.3(3) . 2_565
In2 Ca6 Ca4 157.9(4) . 2_565
H4 Ca6 Ca4 45.39(9) 17_455 2_565
Ca4 Ca6 Ca3 124.4(3) . 35
Ca5 Ca6 Ca3 74.4(3) 41 35
Ca6 Ca6 Ca3 121.61(11) 2_565 35
In2 Ca6 Ca3 127.9(4) 41 35
In2 Ca6 Ca3 71.59(14) 18_455 35
Ca5 Ca6 Ca3 111.44(15) . 35
In2 Ca6 Ca3 62.12(11) . 35
H4 Ca6 Ca3 145.48(16) 17_455 35
Ca4 Ca6 Ca3 134.08(19) 2_565 35
Ca4 Ca6 Ca3 124.4(3) . 9
Ca5 Ca6 Ca3 74.4(3) 41 9
Ca6 Ca6 Ca3 121.61(11) 2_565 9
In2 Ca6 Ca3 71.59(14) 41 9
In2 Ca6 Ca3 127.9(4) 18_455 9
Ca5 Ca6 Ca3 111.44(15) . 9
In2 Ca6 Ca3 62.12(11) . 9
H4 Ca6 Ca3 145.48(16) 17_455 9
Ca4 Ca6 Ca3 134.08(19) 2_565 9
Ca3 Ca6 Ca3 65.68(18) 35 9
Ca4 Ca6 Ca3 70.06(18) . 18_455
Ca5 Ca6 Ca3 116.84(18) 41 18_455
Ca6 Ca6 Ca3 113.39(7) 2_565 18_455
In2 Ca6 Ca3 171.3(3) 41 18_455
In2 Ca6 Ca3 59.38(3) 18_455 18_455
Ca5 Ca6 Ca3 64.81(15) . 18_455
In2 Ca6 Ca3 65.22(9) . 18_455
H4 Ca6 Ca3 86.1(2) 17_455 18_455
Ca4 Ca6 Ca3 107.18(15) 2_565 18_455
Ca3 Ca6 Ca3 60.21(5) 35 18_455
Ca3 Ca6 Ca3 116.78(16) 9 18_455
Ca1 H1 Ca1 87.9(5) 5 9
Ca1 H1 Ca1 87.9(5) 5 .
Ca1 H1 Ca1 87.9(5) 9 .
Ca1 H1 Ca3 89.70(2) 5 .
Ca1 H1 Ca3 177.3(7) 9 .
Ca1 H1 Ca3 90.68(2) . .
Ca1 H1 Ca3 177.3(7) 5 9
Ca1 H1 Ca3 90.68(2) 9 9
Ca1 H1 Ca3 89.70(2) . 9
Ca3 H1 Ca3 91.7(5) . 9
Ca1 H1 Ca3 90.68(2) 5 5
Ca1 H1 Ca3 89.70(2) 9 5
Ca1 H1 Ca3 177.3(7) . 5
Ca3 H1 Ca3 91.7(5) . 5
Ca3 H1 Ca3 91.7(5) 9 5
Ca1 H1 H2 53.0(4) 5 .
Ca1 H1 H2 121.4(8) 9 .
Ca1 H1 H2 54.0(4) . .
Ca3 H1 H2 56.0(4) . .
Ca3 H1 H2 126.2(4) 9 .
Ca3 H1 H2 126.6(4) 5 .
Ca1 H1 H2 121.4(8) 5 9
Ca1 H1 H2 54.0(4) 9 9
Ca1 H1 H2 53.0(4) . 9
Ca3 H1 H2 126.6(4) . 9
Ca3 H1 H2 56.0(4) 9 9
Ca3 H1 H2 126.2(4) 5 9
H2 H1 H2 106.9(6) . 9
Ca1 H1 H2 54.0(4) 5 5
Ca1 H1 H2 53.0(4) 9 5
Ca1 H1 H2 121.4(8) . 5
Ca3 H1 H2 126.2(4) . 5
Ca3 H1 H2 126.6(4) 9 5
Ca3 H1 H2 56.0(4) 5 5
H2 H1 H2 106.9(6) . 5
H2 H1 H2 106.9(6) 9 5
Ca1 H2 Ca2 177.7(10) 5 .
Ca1 H2 Ca1 88.8(6) 5 .
Ca2 H2 Ca1 89.5(6) . .
Ca1 H2 Ca1 88.8(6) 5 2
Ca2 H2 Ca1 89.5(6) . 2
Ca1 H2 Ca1 90.1(7) . 2
Ca1 H2 Ca3 89.9(6) 5 .
Ca2 H2 Ca3 91.7(6) . .
Ca1 H2 Ca3 90.05(3) . .
Ca1 H2 Ca3 178.7(9) 2 .
Ca1 H2 Ca3 89.9(6) 5 27
Ca2 H2 Ca3 91.7(6) . 27
Ca1 H2 Ca3 178.7(9) . 27
Ca1 H2 Ca3 90.05(3) 2 27
Ca3 H2 Ca3 89.7(7) . 27
Ca1 H2 H2 123.6(5) 5 2
Ca2 H2 H2 54.2(5) . 2
Ca1 H2 H2 54.7(4) . 2
Ca1 H2 H2 54.7(4) 2 2
Ca3 H2 H2 126.3(4) . 2
Ca3 H2 H2 126.3(4) 27 2
Ca1 H2 H1 54.3(4) 5 .
Ca2 H2 H1 125.7(4) . .
Ca1 H2 H1 54.0(3) . .
Ca1 H2 H1 124.2(9) 2 .
Ca3 H2 H1 55.1(4) . .
Ca3 H2 H1 125.0(8) 27 .
H2 H2 H1 108.7(4) 2 .
Ca1 H2 H1 54.3(4) 5 27
Ca2 H2 H1 125.7(4) . 27
Ca1 H2 H1 124.2(9) . 27
Ca1 H2 H1 54.0(3) 2 27
Ca3 H2 H1 125.0(8) . 27
Ca3 H2 H1 55.1(4) 27 27
H2 H2 H1 108.7(4) 2 27
H1 H2 H1 108.6(7) . 27
Ca3 B3 Ca3 88.357(17) . 45
Ca3 B3 Ca3 180.0 . 37
Ca3 B3 Ca3 91.644(17) 45 37
Ca3 B3 Ca3 91.643(17) . 5
Ca3 B3 Ca3 88.356(17) 45 5
Ca3 B3 Ca3 88.356(17) 37 5
Ca3 B3 Ca3 88.357(17) . 41
Ca3 B3 Ca3 91.644(17) 45 41
Ca3 B3 Ca3 91.644(17) 37 41
Ca3 B3 Ca3 180.000(12) 5 41
Ca3 B3 Ca3 91.643(17) . 9
Ca3 B3 Ca3 180.0 45 9
Ca3 B3 Ca3 88.356(17) 37 9
Ca3 B3 Ca3 91.644(17) 5 9
Ca3 B3 Ca3 88.356(17) 41 9
Ca2 H4 Ca2 180.0 25_556 .
Ca2 H4 Ca4 90.0 25_556 45
Ca2 H4 Ca4 90.0 . 45
Ca2 H4 Ca4 90.0 25_556 21_445
Ca2 H4 Ca4 90.0 . 21_445
Ca4 H4 Ca4 180.00(9) 45 21_445
Ca2 H4 Ca4 90.0 25_556 46_455
Ca2 H4 Ca4 90.0 . 46_455
Ca4 H4 Ca4 81.60(15) 45 46_455
Ca4 H4 Ca4 98.40(15) 21_445 46_455
Ca2 H4 Ca4 90.0 25_556 22_545
Ca2 H4 Ca4 90.0 . 22_545
Ca4 H4 Ca4 98.40(15) 45 22_545
Ca4 H4 Ca4 81.60(15) 21_445 22_545
Ca4 H4 Ca4 180.0 46_455 22_545
Ca2 H4 Ca5 90.0 25_556 45
Ca2 H4 Ca5 90.0 . 45
Ca4 H4 Ca5 49.20(8) 45 45
Ca4 H4 Ca5 130.80(8) 21_445 45
Ca4 H4 Ca5 130.80(8) 46_455 45
Ca4 H4 Ca5 49.20(8) 22_545 45
Ca2 H4 Ca5 90.0 25_556 21_445
Ca2 H4 Ca5 90.0 . 21_445
Ca4 H4 Ca5 130.80(8) 45 21_445
Ca4 H4 Ca5 49.20(8) 21_445 21_445
Ca4 H4 Ca5 49.20(8) 46_455 21_445
Ca4 H4 Ca5 130.80(8) 22_545 21_445
Ca5 H4 Ca5 180.0 45 21_445
Ca2 H4 Ca6 90.000(1) 25_556 45
Ca2 H4 Ca6 90.000(1) . 45
Ca4 H4 Ca6 13.49(11) 45 45
Ca4 H4 Ca6 166.51(11) 21_445 45
Ca4 H4 Ca6 68.12(19) 46_455 45
Ca4 H4 Ca6 111.88(19) 22_545 45
Ca5 H4 Ca6 62.68(13) 45 45
Ca5 H4 Ca6 117.32(13) 21_445 45
Ca2 H4 Ca6 90.000(1) 25_556 21_445
Ca2 H4 Ca6 90.000(1) . 21_445
Ca4 H4 Ca6 166.51(11) 45 21_445
Ca4 H4 Ca6 13.49(11) 21_445 21_445
Ca4 H4 Ca6 111.88(19) 46_455 21_445
Ca4 H4 Ca6 68.12(19) 22_545 21_445
Ca5 H4 Ca6 117.32(13) 45 21_445
Ca5 H4 Ca6 62.68(13) 21_445 21_445
Ca6 H4 Ca6 180.0 45 21_445
Ca2 H4 Ca6 90.0 25_556 46_455
Ca2 H4 Ca6 90.0 . 46_455
Ca4 H4 Ca6 68.12(18) 45 46_455
Ca4 H4 Ca6 111.88(19) 21_445 46_455
Ca4 H4 Ca6 13.49(11) 46_455 46_455
Ca4 H4 Ca6 166.51(11) 22_545 46_455
Ca5 H4 Ca6 117.32(13) 45 46_455
Ca5 H4 Ca6 62.68(13) 21_445 46_455
Ca6 H4 Ca6 54.6(3) 45 46_455
Ca6 H4 Ca6 125.4(3) 21_445 46_455
Ca2 H4 Ca6 90.0 25_556 22_545
Ca2 H4 Ca6 90.0 . 22_545
Ca4 H4 Ca6 111.88(19) 45 22_545
Ca4 H4 Ca6 68.12(19) 21_445 22_545
Ca4 H4 Ca6 166.51(11) 46_455 22_545
Ca4 H4 Ca6 13.49(11) 22_545 22_545
Ca5 H4 Ca6 62.68(13) 45 22_545
Ca5 H4 Ca6 117.32(13) 21_445 22_545
Ca6 H4 Ca6 125.4(3) 45 22_545
Ca6 H4 Ca6 54.6(3) 21_445 22_545
Ca6 H4 Ca6 180.000(1) 46_455 22_545

loop_
_geom_bond_atom_site_label_1
_geom_bond_atom_site_label_2
_geom_bond_distance
_geom_bond_site_symmetry_2
In1 Ca1 3.3400(7) .
In1 Ca1 3.3400(7) 25
In1 Ca1 3.3400(7) 33
In1 Ca1 3.3400(7) 9
In1 Ca1 3.3400(7) 29
In1 Ca1 3.3400(7) 5
In1 Ca1 3.3400(7) 34
In1 Ca1 3.3400(7) 6
In1 Ca1 3.3400(7) 30
In1 Ca1 3.3400(7) 26
In1 Ca1 3.3400(7) 2
In1 Ca1 3.3400(7) 10
In2 Ca6 3.091(3) 45
In2 Ca6 3.091(3) 46_455
In2 Ca1 3.1649(7) .
In2 Ca4 3.1706(17) .
In2 Ca5 3.230(3) .
In2 Ca6 3.259(5) .
In2 Ca2 3.4401(3) .
In2 Ca3 3.4507(5) 35
In2 Ca3 3.4507(5) 9
In2 Ca3 3.4565(5) 28
In2 Ca3 3.4565(5) .
In2 Ca4 3.468(2) 45
Ca1 H2 2.48(2) 9
Ca1 H2 2.518(15) 2
Ca1 H2 2.518(15) .
Ca1 H1 2.520(11) .
Ca1 H1 2.520(11) 28
Ca1 Ca1 3.4987(8) 30
Ca1 Ca1 3.4987(8) 5
Ca1 Ca1 3.4987(8) 10
Ca1 Ca1 3.4987(8) 9
Ca1 Ca2 3.5221(11) .
Ca2 H4 2.3184(10) .
Ca2 H2 2.48(2) 2
Ca2 H2 2.48(2) .
Ca2 In2 3.4402(3) 2
Ca2 Ca4 3.4483(19) 45
Ca2 Ca4 3.4483(19) 46_455
Ca2 Ca4 3.4483(19) 22_545
Ca2 Ca4 3.4483(19) 21_445
Ca2 Ca1 3.5220(11) 2
Ca2 Ca3 3.6716(6) 2
Ca3 H1 2.602(11) .
Ca3 B3 2.6025(5) .
Ca3 H2 2.632(15) .
Ca3 Ca6 3.424(8) 5
Ca3 In2 3.4506(5) 5
Ca3 Ca4 3.5669(10) 45
Ca3 Ca1 3.6130(8) 5
Ca3 Ca3 3.6274(9) 45
Ca3 Ca3 3.6274(9) 41
Ca4 Ca6 1.002(10) .
Ca4 Ca5 2.297(4) .
Ca4 H4 2.553(2) 17_455
Ca4 Ca6 3.328(5) 2_565
Ca4 Ca4 3.336(4) 2_565
Ca4 Ca2 3.4483(19) 41
Ca4 Ca2 3.4483(19) 17_455
Ca4 In2 3.469(2) 41
Ca4 In2 3.469(2) 18_455
Ca4 Ca3 3.5668(10) 18_455
Ca4 Ca3 3.5668(10) 41
Ca5 Ca4 2.297(4) 26_556
Ca5 Ca6 2.792(12) 46_455
Ca5 Ca6 2.792(12) 45
Ca5 H4 2.909(5) 17_455
Ca5 In2 3.230(3) 26_556
Ca5 Ca6 3.240(12) .
Ca5 Ca6 3.240(12) 26_556
Ca5 Ca2 3.720(4) 41
Ca5 Ca2 3.720(4) 17_455
Ca5 Ca4 3.732(6) 46_455
Ca6 Ca5 2.792(12) 41
Ca6 Ca6 3.018(10) 2_565
Ca6 In2 3.091(3) 41
Ca6 In2 3.091(3) 18_455
Ca6 H4 3.288(11) 17_455
Ca6 Ca4 3.328(5) 2_565
Ca6 Ca3 3.424(8) 35
Ca6 Ca3 3.424(8) 9
Ca6 Ca3 3.782(4) 18_455
H1 Ca1 2.520(11) 5
H1 Ca1 2.520(11) 9
H1 Ca3 2.602(11) 9
H1 Ca3 2.602(11) 5
H1 H2 2.963(14) .
H1 H2 2.963(14) 9
H1 H2 2.963(14) 5
H2 Ca1 2.48(2) 5
H2 Ca1 2.518(15) 2
H2 Ca3 2.632(15) 27
H2 H2 2.91(4) 2
H2 H1 2.963(14) 27
B3 Ca3 2.6026(5) 45
B3 Ca3 2.6026(5) 37
B3 Ca3 2.6026(5) 5
B3 Ca3 2.6026(5) 41
B3 Ca3 2.6026(5) 9
H4 Ca2 2.3183(10) 25_556
H4 Ca4 2.553(2) 45
H4 Ca4 2.553(2) 21_445
H4 Ca4 2.553(2) 46_455
H4 Ca4 2.553(2) 22_545
H4 Ca5 2.909(5) 45
H4 Ca5 2.909(5) 21_445
H4 Ca6 3.288(11) 45
H4 Ca6 3.288(11) 21_445
H4 Ca6 3.288(11) 46_455
H4 Ca6 3.288(11) 22_545

loop_
_cod_changelog_entry_id
_cod_changelog_entry_author
_cod_changelog_entry_date
_cod_changelog_entry_text
1 'Vaitkus, Antanas' 2023-03-20T11:25:00+02:00
;
 Updated the summary chemical formula and the atom site type symbols to
 represent hydride anions as 'H-' instead of 'He'. This allows to correctly
 recognise them as hydrogen atoms instead of helium atoms.
;
